data_7026663
loop_
_publ_author_name
'Singh, Vikram'
'Chauhan, Ratna'
'Kumar, Abhinav'
'Bahadur, Lal'
'Singh, Nanhai'

_publ_section_title
;
 Efficient phenylmercury(II) methylferrocenyldithiocarbamate
 functionalized dye-sensitized solar cells.
;
_journal_issue 41
_journal_name_full 'Dalton transactions (Cambridge, England : 2003)'
_journal_page_first 9779
_journal_page_last 9788
_journal_paper_doi 10.1039/c0dt00575d
_journal_volume 39
_journal_year 2010
_chemical_formula_sum 'C23 H21 Fe Hg N O S2'
_chemical_formula_weight 647.97
_chemical_name_systematic
;
?
;
_space_group_IT_number 14
_symmetry_cell_setting monoclinic
_symmetry_space_group_name_Hall '-P 2ybc'
_symmetry_space_group_name_H-M 'P 1 21/c 1'
_atom_sites_solution_hydrogens geom
_atom_sites_solution_primary direct
_atom_sites_solution_secondary difmap
_audit_creation_method SHELXL-97
_cell_angle_alpha 90.00
_cell_angle_beta 100.889(5)
_cell_angle_gamma 90.00
_cell_formula_units_Z 4
_cell_length_a 17.726(6)
_cell_length_b 12.386(4)
_cell_length_c 9.581(3)
_cell_measurement_reflns_used 3243
_cell_measurement_temperature 100(2)
_cell_measurement_theta_max 28.09
_cell_measurement_theta_min 2.34
_cell_volume 2065.7(12)
_computing_cell_refinement 'Bruker SMART'
_computing_data_collection 'Bruker SMART'
_computing_data_reduction 'Bruker SAINT'
_computing_structure_refinement 'SHELXL-97 (Sheldrick, 1997)'
_computing_structure_solution 'SHELXS-97 (Sheldrick, 1997)'
_diffrn_ambient_temperature 100(2)
_diffrn_measured_fraction_theta_full 0.996
_diffrn_measured_fraction_theta_max 0.974
_diffrn_radiation_monochromator graphite
_diffrn_radiation_source 'fine-focus sealed tube'
_diffrn_radiation_type MoK\a
_diffrn_radiation_wavelength 0.71073
_diffrn_reflns_av_R_equivalents 0.1036
_diffrn_reflns_av_sigmaI/netI 0.1093
_diffrn_reflns_limit_h_max 22
_diffrn_reflns_limit_h_min -23
_diffrn_reflns_limit_k_max 8
_diffrn_reflns_limit_k_min -16
_diffrn_reflns_limit_l_max 12
_diffrn_reflns_limit_l_min -12
_diffrn_reflns_number 13059
_diffrn_reflns_theta_full 25.00
_diffrn_reflns_theta_max 28.32
_diffrn_reflns_theta_min 2.02
_exptl_absorpt_coefficient_mu 8.342
_exptl_absorpt_correction_type none
_exptl_crystal_colour yellow
_exptl_crystal_density_diffrn 2.083
_exptl_crystal_density_method 'not measured'
_exptl_crystal_description Plate
_exptl_crystal_F_000 1247
_exptl_crystal_size_max 0.41
_exptl_crystal_size_mid 0.39
_exptl_crystal_size_min 0.37
_refine_diff_density_max 5.595
_refine_diff_density_min -3.934
_refine_diff_density_rms 0.431
_refine_ls_extinction_method none
_refine_ls_goodness_of_fit_ref 1.052
_refine_ls_hydrogen_treatment constr
_refine_ls_matrix_type full
_refine_ls_number_parameters 243
_refine_ls_number_reflns 5018
_refine_ls_number_restraints 2
_refine_ls_restrained_S_all 1.052
_refine_ls_R_factor_all 0.0957
_refine_ls_R_factor_gt 0.0659
_refine_ls_shift/su_max 0.000
_refine_ls_shift/su_mean 0.000
_refine_ls_structure_factor_coef Fsqd
_refine_ls_weighting_details 'calc w=1/[\s^2^(Fo^2^)+(0.1248P)^2^+0.0000P] where P=(Fo^2^+2Fc^2^)/3'
_refine_ls_weighting_scheme calc
_refine_ls_wR_factor_gt 0.1702
_refine_ls_wR_factor_ref 0.2052
_reflns_number_gt 3686
_reflns_number_total 5018
_reflns_threshold_expression >2sigma(I)
_cod_data_source_file c0dt00575d.txt
_cod_data_source_block 3jana
_cod_depositor_comments
;
The following automatic conversions were performed:

'_symmetry_cell_setting' value 'Monoclinic' changed to 'monoclinic'
according to /home/saulius/struct/CIF-dictionaries/cif_core.dic
dictionary named 'cif_core.dic' version 2.4.2 from
2011-04-26.

'_exptl_absorpt_correction_type' value 'NONE' changed to
'none' according to
/home/saulius/struct/CIF-dictionaries/cif_core.dic dictionary named
'cif_core.dic' version 2.4.2 from
2011-04-26.

'_refine_ls_hydrogen_treatment' value 'CONSTR' changed
to 'constr' according to
/home/saulius/struct/CIF-dictionaries/cif_core.dic dictionary named
'cif_core.dic' version 2.4.2 from 2011-04-26.

Automatic conversion script
Id: cif_fix_values 1891 2012-01-12 08:04:46Z andrius 
;
_cod_original_cell_volume 2065.7(11)
_cod_original_sg_symbol_H-M 'P 21/c'
_cod_database_code 7026663

loop_
_symmetry_equiv_pos_as_xyz
'x, y, z'
'-x, y+1/2, -z+1/2'
'-x, -y, -z'
'x, -y-1/2, z-1/2'

loop_
_atom_site_label
_atom_site_type_symbol
_atom_site_fract_x
_atom_site_fract_y
_atom_site_fract_z
_atom_site_U_iso_or_equiv
_atom_site_adp_type
_atom_site_occupancy
_atom_site_symmetry_multiplicity
_atom_site_calc_flag
_atom_site_refinement_flags
_atom_site_disorder_assembly
_atom_site_disorder_group
C1 C 0.1230(6) 0.1082(9) 0.0879(11) 0.0199(10) Uani 0.92(11) 1 d P A 1
C1A C 0.1230(6) 0.1082(9) 0.0879(11) 0.0199(10) Uani 0.08(11) 1 d P A 2
C6 C 0.3289(6) 0.3606(8) 0.1465(12) 0.0199(10) Uani 0.92(11) 1 d P A 3
H6 H 0.3485 0.3848 0.0687 0.024 Uiso 0.92(11) 1 calc PR A 3
C6A C 0.3289(6) 0.3606(8) 0.1465(12) 0.0199(10) Uani 0.08(11) 1 d P A 4
C14 C 0.3451(6) -0.1879(9) 0.4122(10) 0.0199(10) Uani 0.92(11) 1 d PD A 5
H14 H 0.3219 -0.1909 0.4914 0.024 Uiso 0.92(11) 1 calc PR A 5
C14A C 0.3451(6) -0.1879(9) 0.4122(10) 0.0199(10) Uani 0.08(11) 1 d PD A 6
C15 C 0.4061(6) -0.1219(8) 0.4874(11) 0.0199(10) Uani 0.92(11) 1 d PD A 7
H15 H 0.3840 -0.1225 0.5681 0.024 Uiso 0.92(11) 1 calc PR A 7
C15A C 0.4061(6) -0.1219(8) 0.4874(11) 0.0199(10) Uani 0.08(11) 1 d PD A 8
C17 C 0.4553(6) -0.2215(8) 0.3250(11) 0.0199(10) Uani 0.92(11) 1 d P A 9
H17 H 0.4894 -0.2507 0.2723 0.024 Uiso 0.92(11) 1 calc PR A 9
C17A C 0.4553(6) -0.2215(8) 0.3250(11) 0.0199(10) Uani 0.08(11) 1 d P A 10
Hg1 Hg -0.01829(2) 0.13994(3) -0.15955(4) 0.01767(18) Uani 1 1 d . A .
Fe1 Fe 0.38822(7) -0.08816(12) 0.27475(13) 0.0131(3) Uani 1 1 d . A .
S1 S 0.05615(14) 0.2144(2) 0.0537(2) 0.0173(5) Uani 1 1 d . . .
S2 S 0.11254(14) 0.0007(2) -0.0251(2) 0.0167(5) Uani 1 1 d . . .
O1 O 0.2643(4) 0.2952(6) 0.1384(6) 0.0189(15) Uani 1 1 d . . .
C11 C 0.3960(6) -0.0448(9) 0.0708(9) 0.019(2) Uani 1 1 d . A .
H11 H 0.4199 -0.0827 0.0075 0.023 Uiso 1 1 calc R . .
C21 C -0.1683(6) 0.0846(9) -0.6375(10) 0.021(2) Uani 1 1 d . . .
H21 H -0.1961 0.0750 -0.7292 0.025 Uiso 1 1 calc R . .
N1 N 0.1784(5) 0.1156(7) 0.2007(8) 0.0153(16) Uani 1 1 d . . .
C2 C 0.1884(5) 0.2122(7) 0.2949(10) 0.0139(18) Uani 1 1 d . A .
H2A H 0.1421 0.2558 0.2746 0.017 Uiso 1 1 calc R . .
H2B H 0.1951 0.1887 0.3931 0.017 Uiso 1 1 calc R . .
C12 C 0.3176(5) -0.0557(8) 0.0848(9) 0.0139(18) Uani 1 1 d . A .
H12 H 0.2819 -0.1033 0.0344 0.017 Uiso 1 1 calc R . .
C22 C -0.1258(6) 0.0002(9) -0.5671(12) 0.024(2) Uani 1 1 d . . .
H22 H -0.1254 -0.0666 -0.6113 0.029 Uiso 1 1 calc R . .
C7 C 0.2306(5) 0.0257(9) 0.2496(10) 0.017(2) Uani 1 1 d . A .
H7A H 0.2024 -0.0411 0.2269 0.020 Uiso 1 1 calc R . .
H7B H 0.2448 0.0299 0.3523 0.020 Uiso 1 1 calc R . .
C20 C -0.1688(6) 0.1835(9) -0.5696(10) 0.020(2) Uani 1 1 d . . .
H20 H -0.1980 0.2402 -0.6149 0.024 Uiso 1 1 calc R . .
C5 C 0.3589(6) 0.3838(10) 0.2827(11) 0.024(2) Uani 1 1 d . . .
H5 H 0.4021 0.4255 0.3161 0.029 Uiso 1 1 calc R A 3
C18 C -0.0840(5) 0.1135(9) -0.3598(10) 0.0154(19) Uani 1 1 d . . .
C10 C 0.4309(6) 0.0333(9) 0.1692(10) 0.018(2) Uani 1 1 d . A .
H10 H 0.4821 0.0542 0.1836 0.022 Uiso 1 1 calc R . .
C19 C -0.1255(6) 0.1978(9) -0.4336(10) 0.020(2) Uani 1 1 d . A .
H19 H -0.1243 0.2654 -0.3911 0.024 Uiso 1 1 calc R . .
C4 C 0.3105(6) 0.3311(9) 0.3663(10) 0.023(2) Uani 1 1 d . A .
H4 H 0.3167 0.3328 0.4648 0.028 Uiso 1 1 calc R . .
C8 C 0.3037(5) 0.0191(8) 0.1899(9) 0.0142(19) Uani 1 1 d . A .
C3 C 0.2549(5) 0.2792(7) 0.2770(9) 0.0140(19) Uani 1 1 d . A .
C23 C -0.0833(6) 0.0154(9) -0.4291(10) 0.020(2) Uani 1 1 d . A .
H23 H -0.0543 -0.0413 -0.3835 0.024 Uiso 1 1 calc R . .
C9 C 0.3734(5) 0.0755(8) 0.2445(9) 0.0149(19) Uani 1 1 d . . .
H9 H 0.3806 0.1286 0.3143 0.018 Uiso 1 1 calc R A .
C16 C 0.4740(7) -0.1439(9) 0.4330(13) 0.028(3) Uani 1 1 d . A .
H16 H 0.5246 -0.1679 0.4549 0.034 Uiso 1 1 calc R B 7
C13 C 0.3738(6) -0.2492(9) 0.3085(11) 0.022(2) Uani 1 1 d . A .
H13 H 0.3812 -0.3185 0.2763 0.026 Uiso 1 1 calc R C 5

loop_
_atom_site_aniso_label
_atom_site_aniso_U_11
_atom_site_aniso_U_22
_atom_site_aniso_U_33
_atom_site_aniso_U_23
_atom_site_aniso_U_13
_atom_site_aniso_U_12
C1 0.022(2) 0.012(2) 0.028(2) 0.0084(18) 0.0090(19) 0.0026(18)
C1A 0.022(2) 0.012(2) 0.028(2) 0.0084(18) 0.0090(19) 0.0026(18)
C6 0.022(2) 0.012(2) 0.028(2) 0.0084(18) 0.0090(19) 0.0026(18)
C6A 0.022(2) 0.012(2) 0.028(2) 0.0084(18) 0.0090(19) 0.0026(18)
C14 0.022(2) 0.012(2) 0.028(2) 0.0084(18) 0.0090(19) 0.0026(18)
C14A 0.022(2) 0.012(2) 0.028(2) 0.0084(18) 0.0090(19) 0.0026(18)
C15 0.022(2) 0.012(2) 0.028(2) 0.0084(18) 0.0090(19) 0.0026(18)
C15A 0.022(2) 0.012(2) 0.028(2) 0.0084(18) 0.0090(19) 0.0026(18)
C17 0.022(2) 0.012(2) 0.028(2) 0.0084(18) 0.0090(19) 0.0026(18)
C17A 0.022(2) 0.012(2) 0.028(2) 0.0084(18) 0.0090(19) 0.0026(18)
Hg1 0.0148(3) 0.0198(3) 0.0172(2) 0.00169(13) 0.00005(16) -0.00244(13)
Fe1 0.0137(7) 0.0101(7) 0.0150(6) 0.0019(5) 0.0017(5) 0.0013(5)
S1 0.0160(11) 0.0137(13) 0.0206(11) -0.0045(9) -0.0007(9) 0.0030(9)
S2 0.0180(12) 0.0126(13) 0.0185(10) -0.0014(9) 0.0014(9) 0.0002(9)
O1 0.021(4) 0.027(5) 0.011(3) -0.004(3) 0.007(3) -0.009(3)
C11 0.026(5) 0.023(6) 0.012(4) 0.004(4) 0.008(4) 0.007(4)
C21 0.024(5) 0.026(6) 0.013(4) -0.004(4) 0.003(4) -0.004(4)
N1 0.014(4) 0.019(5) 0.013(3) -0.004(3) 0.003(3) -0.004(3)
C2 0.013(4) 0.008(5) 0.021(4) -0.008(4) 0.004(3) 0.000(3)
C12 0.019(5) 0.008(5) 0.014(4) 0.000(3) 0.003(3) 0.000(4)
C22 0.024(6) 0.011(5) 0.037(6) -0.003(4) 0.007(5) -0.004(4)
C7 0.010(4) 0.023(6) 0.017(4) 0.000(4) 0.003(3) -0.004(4)
C20 0.020(5) 0.020(6) 0.018(4) 0.008(4) 0.003(4) -0.001(4)
C5 0.026(6) 0.028(6) 0.020(5) -0.012(4) 0.012(4) -0.012(5)
C18 0.004(4) 0.024(6) 0.018(4) 0.004(4) 0.002(3) -0.003(4)
C10 0.016(5) 0.021(6) 0.019(4) 0.007(4) 0.006(4) -0.001(4)
C19 0.016(5) 0.022(6) 0.020(4) 0.000(4) -0.003(4) -0.005(4)
C4 0.033(6) 0.021(6) 0.015(4) -0.007(4) 0.001(4) -0.012(5)
C8 0.023(5) 0.010(5) 0.011(4) 0.005(3) 0.008(4) -0.002(4)
C3 0.022(5) 0.006(5) 0.015(4) -0.003(3) 0.004(4) 0.006(4)
C23 0.020(5) 0.027(6) 0.017(4) 0.010(4) 0.014(4) 0.007(4)
C9 0.023(5) 0.008(5) 0.013(4) 0.001(3) 0.002(4) 0.002(4)
C16 0.020(6) 0.026(7) 0.035(6) 0.014(5) -0.001(5) 0.015(4)
C13 0.029(6) 0.013(5) 0.024(5) 0.000(4) 0.005(4) -0.005(4)

loop_
_atom_type_symbol
_atom_type_description
_atom_type_scat_dispersion_real
_atom_type_scat_dispersion_imag
_atom_type_scat_source
C C 0.0033 0.0016 'International Tables Vol C Tables 4.2.6.8 and 6.1.1.4'
H H 0.0000 0.0000 'International Tables Vol C Tables 4.2.6.8 and 6.1.1.4'
N N 0.0061 0.0033 'International Tables Vol C Tables 4.2.6.8 and 6.1.1.4'
O O 0.0106 0.0060 'International Tables Vol C Tables 4.2.6.8 and 6.1.1.4'
S S 0.1246 0.1234 'International Tables Vol C Tables 4.2.6.8 and 6.1.1.4'
Fe Fe 0.3463 0.8444 'International Tables Vol C Tables 4.2.6.8 and 6.1.1.4'
Hg Hg -2.3894 9.2266 'International Tables Vol C Tables 4.2.6.8 and 6.1.1.4'

loop_
_geom_angle_atom_site_label_1
_geom_angle_atom_site_label_2
_geom_angle_atom_site_label_3
_geom_angle
N1 C1 S2 123.4(8)
N1 C1 S1 118.1(8)
S2 C1 S1 118.6(6)
C5 C6 O1 110.4(9)
C5 C6 H6 124.8
O1 C6 H6 124.8
C13 C14 Fe1 69.4(6)
C13 C14 H14 145.3
Fe1 C14 H14 145.3
C16 C15 Fe1 69.9(6)
C16 C15 H15 145.0
Fe1 C15 H15 145.0
C16 C17 C13 109.2(9)
C16 C17 Fe1 70.4(6)
C13 C17 Fe1 69.2(6)
C16 C17 H17 125.4
C13 C17 H17 125.4
Fe1 C17 H17 126.6
C18 Hg1 S1 166.3(3)
C18 Hg1 S2 124.3(3)
S1 Hg1 S2 66.20(8)
C10 Fe1 C17 117.4(4)
C10 Fe1 C13 150.3(4)
C17 Fe1 C13 42.1(4)
C10 Fe1 C12 68.6(4)
C17 Fe1 C12 127.0(4)
C13 Fe1 C12 105.0(4)
C10 Fe1 C15 130.1(4)
C17 Fe1 C15 68.0(4)
C13 Fe1 C15 69.1(4)
C12 Fe1 C15 151.7(4)
C10 Fe1 C8 68.7(4)
C17 Fe1 C8 165.4(4)
C13 Fe1 C8 126.2(4)
C12 Fe1 C8 40.7(3)
C15 Fe1 C8 119.4(4)
C10 Fe1 C16 108.8(4)
C17 Fe1 C16 40.2(4)
C13 Fe1 C16 69.7(4)
C12 Fe1 C16 165.2(4)
C15 Fe1 C16 40.7(4)
C8 Fe1 C16 153.3(4)
C10 Fe1 C14 168.5(4)
C17 Fe1 C14 68.5(4)
C13 Fe1 C14 40.5(4)
C12 Fe1 C14 116.7(4)
C15 Fe1 C14 41.0(4)
C8 Fe1 C14 108.1(4)
C16 Fe1 C14 68.8(4)
C10 Fe1 C11 40.3(4)
C17 Fe1 C11 107.2(4)
C13 Fe1 C11 116.0(4)
C12 Fe1 C11 40.8(4)
C15 Fe1 C11 167.1(4)
C8 Fe1 C11 68.2(4)
C16 Fe1 C11 128.1(4)
C14 Fe1 C11 150.0(4)
C1 S1 Hg1 96.5(4)
C1 S2 Hg1 78.7(4)
C3 O1 C6 106.1(8)
C10 C11 C12 108.3(8)
C10 C11 Fe1 69.1(5)
C12 C11 Fe1 69.2(5)
C10 C11 H11 125.8
C12 C11 H11 125.8
Fe1 C11 H11 127.5
C22 C21 C20 119.2(10)
C22 C21 H21 120.4
C20 C21 H21 120.4
C1 N1 C7 122.4(9)
C1 N1 C2 122.5(9)
C7 N1 C2 114.9(8)
C3 C2 N1 112.7(7)
C3 C2 H2A 109.0
N1 C2 H2A 109.0
C3 C2 H2B 109.0
N1 C2 H2B 109.0
H2A C2 H2B 107.8
C8 C12 C11 107.8(8)
C8 C12 Fe1 70.0(5)
C11 C12 Fe1 70.1(5)
C8 C12 H12 126.1
C11 C12 H12 126.1
Fe1 C12 H12 125.5
C21 C22 C23 120.1(10)
C21 C22 H22 119.9
C23 C22 H22 119.9
N1 C7 C8 117.0(8)
N1 C7 H7A 108.1
C8 C7 H7A 108.1
N1 C7 H7B 108.1
C8 C7 H7B 108.1
H7A C7 H7B 107.3
C21 C20 C19 120.0(10)
C21 C20 H20 120.0
C19 C20 H20 120.0
C6 C5 C4 106.1(9)
C6 C5 H5 127.0
C4 C5 H5 127.0
C23 C18 C19 117.8(9)
C23 C18 Hg1 121.8(7)
C19 C18 Hg1 120.1(8)
C11 C10 C9 108.6(8)
C11 C10 Fe1 70.6(6)
C9 C10 Fe1 70.0(5)
C11 C10 H10 125.7
C9 C10 H10 125.7
Fe1 C10 H10 125.2
C18 C19 C20 121.6(10)
C18 C19 H19 119.2
C20 C19 H19 119.2
C3 C4 C5 107.9(9)
C3 C4 H4 126.1
C5 C4 H4 126.1
C12 C8 C9 108.9(8)
C12 C8 C7 125.2(9)
C9 C8 C7 125.3(8)
C12 C8 Fe1 69.4(5)
C9 C8 Fe1 69.8(6)
C7 C8 Fe1 119.9(6)
C4 C3 O1 109.6(8)
C4 C3 C2 134.5(9)
O1 C3 C2 115.9(8)
C18 C23 C22 121.1(9)
C18 C23 H23 119.5
C22 C23 H23 119.5
C8 C9 C10 106.4(8)
C8 C9 Fe1 69.4(6)
C10 C9 Fe1 68.4(5)
C8 C9 H9 126.8
C10 C9 H9 126.8
Fe1 C9 H9 126.8
C17 C16 C15 107.6(10)
C17 C16 Fe1 69.4(6)
C15 C16 Fe1 69.3(6)
C17 C16 H16 91.7
C15 C16 H16 145.3
Fe1 C16 H16 145.3
C14 C13 C17 106.0(9)
C14 C13 Fe1 70.2(6)
C17 C13 Fe1 68.8(6)
C14 C13 H13 144.9
C17 C13 H13 93.0
Fe1 C13 H13 144.9

loop_
_geom_bond_atom_site_label_1
_geom_bond_atom_site_label_2
_geom_bond_distance
C1 N1 1.320(13)
C1 S2 1.704(11)
C1 S1 1.760(11)
C6 C5 1.344(15)
C6 O1 1.393(12)
C6 H6 0.9300
C14 C13 1.418(14)
C14 Fe1 2.055(9)
C14 H14 0.9300
C15 C16 1.426(15)
C15 Fe1 2.045(10)
C15 H15 0.9300
C17 C16 1.405(16)
C17 C13 1.465(14)
C17 Fe1 2.039(10)
C17 H17 0.9300
Hg1 C18 2.074(10)
Hg1 S1 2.398(2)
Hg1 S2 2.981(3)
Fe1 C10 2.036(10)
Fe1 C13 2.044(11)
Fe1 C12 2.044(9)
Fe1 C8 2.052(10)
Fe1 C16 2.053(11)
Fe1 C11 2.056(9)
O1 C3 1.384(10)
C11 C10 1.410(15)
C11 C12 1.428(13)
C11 H11 0.9300
C21 C22 1.386(15)
C21 C20 1.388(16)
C21 H21 0.9300
N1 C7 1.467(13)
N1 C2 1.488(12)
C2 C3 1.479(13)
C2 H2A 0.9700
C2 H2B 0.9700
C12 C8 1.424(12)
C12 H12 0.9300
C22 C23 1.405(14)
C22 H22 0.9300
C7 C8 1.514(12)
C7 H7A 0.9700
C7 H7B 0.9700
C20 C19 1.393(13)
C20 H20 0.9300
C5 C4 1.435(14)
C5 H5 0.9300
C18 C23 1.385(15)
C18 C19 1.391(15)
C10 C9 1.451(12)
C10 H10 0.9300
C19 H19 0.9300
C4 C3 1.342(14)
C4 H4 0.9300
C8 C9 1.430(13)
C23 H23 0.9300
C9 H9 0.9300
C16 H16 0.9300
C13 H13 0.9300
